data_7719755
loop_
_publ_author_name
'Grahlow, Fabian'
'Beitlberger, Jan'
'Martin, Mario'
'Juriatti, Eric'
'Peisert, Heiko'
'Scheele, Marcus'
'Str&#xf6;bele, Markus'
'Romao, Carl P.'
'Meyer, Hans-J&#xfc;rgen'

_publ_section_title
;
 Structural modifications of
 <i>M</i><sub>5</sub>O<sub>4</sub>I<sub>11</sub> (<i>M</i> = Nb, Ta)
 cluster networks from heterogeneous solid-state reactions.
;
_journal_issue 44
_journal_name_full 'Dalton transactions (Cambridge, England : 2003)'
_journal_page_first 16593
_journal_page_last 16604
_journal_paper_doi 10.1039/d5dt02097b
_journal_volume 54
_journal_year 2025
_chemical_formula_moiety 'I11 O4 Ta5'
_chemical_formula_sum 'I11 O4 Ta5'
_chemical_formula_weight 2364.65
_space_group_crystal_system orthorhombic
_space_group_IT_number 26
_space_group_name_Hall 'P 2c -2'
_space_group_name_H-M_alt 'P m c 21'
_atom_sites_solution_primary dual
_audit_creation_date 2024-08-28
_audit_creation_method
;
Olex2 1.5
(compiled 2024.02.16 svn.r378c4104 for OlexSys, GUI svn.r6928)
;
_audit_update_record
;
2024-08-28 deposited with the CCDC.	2025-10-20 downloaded from the CCDC.
;
_cell_angle_alpha 90
_cell_angle_beta 90
_cell_angle_gamma 90
_cell_formula_units_Z 4
_cell_length_a 9.81980(10)
_cell_length_b 17.85390(10)
_cell_length_c 15.36720(10)
_cell_measurement_reflns_used 71453
_cell_measurement_temperature 199.99(10)
_cell_measurement_theta_max 44.9120
_cell_measurement_theta_min 2.2720
_cell_volume 2694.20(4)
_computing_cell_refinement 'CrysAlisPro 1.171.43.121a (Rigaku OD, 2024)'
_computing_data_collection 'CrysAlisPro system (CCD 43.121a 64-bit (release 24-04-2024))'
_computing_data_reduction 'CrysAlisPro 1.171.43.121a (Rigaku OD, 2024)'
_computing_molecular_graphics 'Olex2 1.5 (Dolomanov et al., 2009)'
_computing_publication_material 'Olex2 1.5 (Dolomanov et al., 2009)'
_computing_structure_refinement 'SHELXL 2019/3 (Sheldrick, 2015)'
_computing_structure_solution 'SHELXT  (Sheldrick, 2015)'
_diffrn_ambient_environment N~2~
_diffrn_ambient_temperature 199.99(10)
_diffrn_detector 'Hybrid Pixel Array Detector'
_diffrn_detector_area_resol_mean 10.0000
_diffrn_detector_type HyPix
_diffrn_measured_fraction_theta_full 0.999
_diffrn_measured_fraction_theta_max 1.000
_diffrn_measurement_details
;
List of Runs (angles in degrees, time in seconds):

  # Type    Start    End  Width  t~exp~   \w     \q     \k     \f   Frames
#--------------------------------------------------------------------------
  1  \w     -8.00  22.00   0.50   44.00    --  -38.33  54.00 147.00   60
  2  \w     79.00 105.00   0.50   44.00    --   40.83  66.00 -28.00   52
  3  \w     84.00 113.00   0.50   44.00    --   40.83 145.00  16.00   58
  4  \w    -26.00   4.00   0.50   44.00    --   40.83 -19.00  30.00   60
  5  \w     40.00 104.00   0.50   44.00    --   40.83-178.00  60.00  128
  6  \w      1.00  45.00   0.50   44.00    --   40.83   0.00-120.00   88
  7  \w     55.00 112.00   0.50   44.00    --   40.83 178.00-180.00  114
  8  \w     37.00 112.00   0.50   44.00    --   40.83  37.00 -30.00  150
  9  \w      4.00  38.00   0.50   44.00    --   40.83   0.00-180.00   68
 10  \w    -12.00  18.00   0.50   44.00    --   40.83 -77.00 150.00   60
 11  \w    -27.00   5.00   0.50   44.00    --   40.83 -19.00 -60.00   64
 12  \w     -6.00  20.00   0.50   44.00    --   40.83 -37.00-120.00   52
 13  \w    -30.00  -4.00   0.50   44.00    --   40.83 -37.00 -90.00   52
 14  \w     60.00 105.00   0.50   44.00    --   40.83-178.00 -60.00   90
 15  \w     52.00  77.00   0.50   44.00    --   40.83-178.00 120.00   50
 16  \w     -7.00  44.00   0.50   44.00    --   40.83 -57.00-120.00  102
 17  \w    -31.00   2.00   0.50   44.00    --   40.83 -19.00  60.00   66
 18  \w    -74.00 -27.00   0.50   44.00    --  -38.33 -57.00-120.00   94
 19  \w    -53.00 -27.00   0.50   44.00    --  -38.33 -57.00  90.00   52
 20  \w     69.00  95.00   0.50   44.00    --   40.83-141.00 -43.51   52
 21  \w     68.00  95.00   0.50   44.00    --   40.83-141.00 155.77   54
 22  \w     22.00  81.00   0.50   44.00    --   40.83  77.00 -30.00  118
 23  \w     22.00  96.00   0.50   44.00    --   40.83  77.00  30.00  148
 24  \w     22.00  67.00   0.50   44.00    --   40.83  77.00 -90.00   90
 25  \w     22.00 103.00   0.50   44.00    --   40.83  77.00  60.00  162
 26  \w     82.00 109.00   0.50   44.00    --   40.83  77.00 -90.00   54
 27  \w    -14.00  24.00   0.50   44.00    --   40.83 -99.00  60.00   76
 28  \w     30.00  70.00   0.50   44.00    --   40.83 -99.00  60.00   80
 29  \w    -17.00  27.00   0.50   44.00    --   40.83 -99.00-120.00   88
 30  \w     45.00  70.00   0.50   44.00    --   40.83 -99.00-120.00   50
 31  \w     22.00  53.00   0.50   44.00    --   40.83  77.00 120.00   62
 32  \w     85.00 111.00   0.50   44.00    --   40.83  77.00 120.00   52
 33  \w     22.00  87.00   0.50   44.00    --   40.83  77.00-180.00  130
 34  \w     37.00 113.00   0.50   44.00    --   40.83  37.00-150.00  152
 35  \w    -21.00  70.00   0.50   44.00    --   40.83 -99.00-180.00  182
 36  \w     22.00  48.00   0.50   44.00    --   40.83-141.00 155.77   52
 37  \w     54.00  92.00   0.50   44.00    --   40.83-137.00  -2.33   76
 38  \w      8.00  60.00   0.50   44.00    --   40.83 -77.00   0.00  104
 39  \w     22.00  99.00   0.50   44.00    --   40.83  77.00-150.00  154
 40  \w    -22.00  70.00   0.50   44.00    --   40.83 -99.00-150.00  184
 41  \w     37.00 103.00   0.50   44.00    --   40.83  37.00 150.00  132
 42  \w     21.00  48.00   0.50   44.00    --   40.83-137.00  -2.33   54
;
_diffrn_measurement_device 'four-circle diffractometer'
_diffrn_measurement_device_type 'XtaLAB Synergy, Dualflex, HyPix'
_diffrn_measurement_method '\w scans'
_diffrn_orient_matrix_type 'CrysAlisPro convention (1999,Acta A55,543-557)'
_diffrn_orient_matrix_UB_11 -0.0056686000
_diffrn_orient_matrix_UB_12 -0.0390919000
_diffrn_orient_matrix_UB_13 0.0074191000
_diffrn_orient_matrix_UB_21 -0.0548356000
_diffrn_orient_matrix_UB_22 0.0065083000
_diffrn_orient_matrix_UB_23 0.0290619000
_diffrn_orient_matrix_UB_31 -0.0466776000
_diffrn_orient_matrix_UB_32 -0.0028785000
_diffrn_orient_matrix_UB_33 -0.0350701000
_diffrn_radiation_monochromator mirror
_diffrn_radiation_probe x-ray
_diffrn_radiation_type 'Mo K\a'
_diffrn_radiation_wavelength 0.71073
_diffrn_reflns_av_R_equivalents 0.0403
_diffrn_reflns_av_unetI/netI 0.0124
_diffrn_reflns_Laue_measured_fraction_full 0.999
_diffrn_reflns_Laue_measured_fraction_max 1.000
_diffrn_reflns_limit_h_max 14
_diffrn_reflns_limit_h_min -14
_diffrn_reflns_limit_k_max 25
_diffrn_reflns_limit_k_min -25
_diffrn_reflns_limit_l_max 21
_diffrn_reflns_limit_l_min -21
_diffrn_reflns_number 128478
_diffrn_reflns_point_group_measured_fraction_full 0.999
_diffrn_reflns_point_group_measured_fraction_max 1.000
_diffrn_reflns_theta_full 25.242
_diffrn_reflns_theta_max 30.507
_diffrn_reflns_theta_min 2.074
_diffrn_source 'micro-focus sealed X-ray tube'
_diffrn_source_type 'PhotonJet (Mo) X-ray Source'
_exptl_absorpt_coefficient_mu 32.835
_exptl_absorpt_correction_T_max 0.459
_exptl_absorpt_correction_T_min 0.017
_exptl_absorpt_correction_type gaussian
_exptl_absorpt_process_details
;
CrysAlisPro 1.171.43.121a (Rigaku Oxford Diffraction, 2024)
Numerical absorption correction based on gaussian integration over
a multifaceted crystal model
Empirical absorption correction using spherical harmonics,
implemented in SCALE3 ABSPACK scaling algorithm.
;
_exptl_crystal_colour 'metallic black'
_exptl_crystal_colour_lustre metallic
_exptl_crystal_colour_primary black
_exptl_crystal_density_diffrn 5.830
_exptl_crystal_description needle
_exptl_crystal_F_000 3920
_exptl_crystal_size_max 0.363
_exptl_crystal_size_mid 0.041
_exptl_crystal_size_min 0.041
_refine_diff_density_max 1.509
_refine_diff_density_min -1.157
_refine_diff_density_rms 0.191
_refine_ls_abs_structure_details
;
 Refined as an inversion twin.
;
_refine_ls_abs_structure_Flack 0.003(5)
_refine_ls_extinction_method none
_refine_ls_goodness_of_fit_ref 1.102
_refine_ls_hydrogen_treatment undef
_refine_ls_matrix_type full
_refine_ls_number_parameters 206
_refine_ls_number_reflns 8650
_refine_ls_number_restraints 1
_refine_ls_restrained_S_all 1.102
_refine_ls_R_factor_all 0.0218
_refine_ls_R_factor_gt 0.0215
_refine_ls_shift/su_max 0.002
_refine_ls_shift/su_mean 0.000
_refine_ls_structure_factor_coef Fsqd
_refine_ls_weighting_details 'w=1/[\s^2^(Fo^2^)+(0.0376P)^2^+11.8426P] where P=(Fo^2^+2Fc^2^)/3'
_refine_ls_weighting_scheme calc
_refine_ls_wR_factor_gt 0.0560
_refine_ls_wR_factor_ref 0.0561
_reflns_Friedel_coverage 0.933
_reflns_Friedel_fraction_full 1.000
_reflns_Friedel_fraction_max 1.000
_reflns_number_gt 8578
_reflns_number_total 8650
_reflns_threshold_expression 'I > 2\s(I)'
_cod_data_source_file d5dt02097b2.cif
_cod_data_source_block fgjb144_v3
_cod_depositor_comments 'Adding full bibliography for 7719753--7719758.cif.'
_cod_database_code 7719755
_shelx_shelxl_version_number 2019/3
_chemical_oxdiff_formula 'Ta5 O4 I11'
_shelx_space_group_comment
;
The symmetry employed for this shelxl refinement is uniquely defined
by the following loop, which should always be used as a source of
symmetry information in preference to the above space-group names.
They are only intended as comments.
;
_shelx_estimated_absorpt_t_max 0.346
_shelx_estimated_absorpt_t_min 0.030
_olex2_refinement_description
;
1. Twinned data refinement
 Scales: 0.997(5)
 0.003(5)
;
_olex2_submission_special_instructions 'No special instructions were received'
_oxdiff_exptl_absorpt_empirical_details
;
Empirical correction (ABSPACK) includes:
- Absorption correction using spherical harmonics
- Frame scaling
- Detector area scaling
- B-factor correction
;
_oxdiff_exptl_absorpt_empirical_full_max 4.644
_oxdiff_exptl_absorpt_empirical_full_min 0.517

loop_
_space_group_symop_operation_xyz
'x, y, z'
'-x, -y, z+1/2'
'x, -y, z+1/2'
'-x, y, z'

loop_
_atom_site_label
_atom_site_type_symbol
_atom_site_fract_x
_atom_site_fract_y
_atom_site_fract_z
_atom_site_U_iso_or_equiv
_atom_site_adp_type
_atom_site_occupancy
_atom_site_site_symmetry_order
_atom_site_calc_flag
_atom_site_refinement_flags_posn
_atom_site_refinement_flags_adp
_atom_site_refinement_flags_occupancy
_atom_site_disorder_assembly
_atom_site_disorder_group
Ta1 Ta 0.500000 0.56628(3) 0.37229(3) 0.01093(8) Uani 1 2 d S T P . .
Ta2 Ta 0.22186(3) 0.53509(2) 0.33964(2) 0.01335(7) Uani 1 1 d . . . . .
Ta3 Ta 0.500000 0.62750(3) 0.19838(3) 0.01267(9) Uani 1 2 d S T P . .
Ta4 Ta 0.500000 0.41833(3) 0.45132(3) 0.01272(8) Uani 1 2 d S T P . .
I1 I 0.69428(6) 0.65182(3) 0.46431(4) 0.01772(10) Uani 1 1 d . . . . .
I2 I 0.000000 0.62874(5) 0.27483(6) 0.02131(16) Uani 1 2 d S T P . .
I3 I 0.000000 0.49205(5) 0.45756(5) 0.01973(15) Uani 1 2 d S T P . .
I4 I 0.18642(6) 0.42461(4) 0.22783(4) 0.02413(13) Uani 1 1 d . . . . .
I5 I 0.69712(6) 0.33308(4) 0.55794(4) 0.02079(11) Uani 1 1 d . . . . .
I6 I 0.500000 0.48961(4) 0.10720(5) 0.01715(14) Uani 1 2 d S T P . .
I7 I 0.500000 0.76997(5) 0.25093(6) 0.02287(16) Uani 1 2 d S T P . .
I8 I 0.500000 0.31668(5) 0.32465(6) 0.02342(17) Uani 1 2 d S T P . .
O1 O 0.3566(7) 0.4803(4) 0.4060(4) 0.0194(12) Uani 1 1 d . . . . .
O2 O 0.3558(7) 0.5883(4) 0.2712(5) 0.0231(13) Uani 1 1 d . . . . .
Ta5 Ta 1.000000 0.92101(3) 0.71043(3) 0.01119(8) Uani 1 2 d S T P . .
Ta6 Ta 1.27931(3) 0.95440(2) 0.67998(2) 0.01400(7) Uani 1 1 d . . . . .
Ta7 Ta 1.000000 0.87539(3) 0.53085(3) 0.01231(8) Uani 1 2 d S T P . .
Ta8 Ta 1.000000 1.06742(3) 0.79274(3) 0.01381(9) Uani 1 2 d S T P . .
I9 I 0.80304(6) 0.82912(4) 0.79444(4) 0.02041(11) Uani 1 1 d . . . . .
I10 I 1.500000 0.86272(5) 0.60685(6) 0.02131(16) Uani 1 2 d S T P . .
I11 I 1.500000 0.99132(5) 0.80092(5) 0.01945(15) Uani 1 2 d S T P . .
I12 I 1.31725(6) 1.06991(4) 0.57613(5) 0.02340(12) Uani 1 1 d . . . . .
I13 I 1.19850(6) 1.15312(4) 0.89271(4) 0.02061(12) Uani 1 1 d . . . . .
I14 I 1.000000 1.02116(4) 0.45214(5) 0.01647(14) Uani 1 2 d S T P . .
I15 I 1.000000 0.73055(5) 0.57930(6) 0.01958(15) Uani 1 2 d S T P . .
I16 I 1.000000 1.16786(5) 0.66505(6) 0.02420(17) Uani 1 2 d S T P . .
O3 O 1.1439(7) 0.9067(4) 0.6069(4) 0.0217(13) Uani 1 1 d . . . . .
O4 O 1.1439(7) 1.0056(4) 0.7496(4) 0.0219(13) Uani 1 1 d . . . . .

loop_
_atom_site_aniso_label
_atom_site_aniso_U_11
_atom_site_aniso_U_22
_atom_site_aniso_U_33
_atom_site_aniso_U_23
_atom_site_aniso_U_13
_atom_site_aniso_U_12
Ta1 0.00880(17) 0.01228(18) 0.01169(18) -0.00121(15) 0.000 0.000
Ta2 0.00794(13) 0.01710(14) 0.01501(14) -0.00051(12) 0.00005(11) 0.00029(10)
Ta3 0.01202(19) 0.0143(2) 0.01172(19) 0.00008(15) 0.000 0.000
Ta4 0.01103(18) 0.01315(19) 0.01398(19) 0.00061(15) 0.000 0.000
I1 0.0169(2) 0.0172(2) 0.0191(2) -0.00414(19) -0.00161(19) -0.00470(19)
I2 0.0118(3) 0.0231(4) 0.0291(4) 0.0116(3) 0.000 0.000
I3 0.0123(3) 0.0293(4) 0.0176(3) 0.0072(3) 0.000 0.000
I4 0.0148(2) 0.0297(3) 0.0279(3) -0.0123(2) -0.0007(2) -0.0025(2)
I5 0.0169(2) 0.0271(3) 0.0184(2) 0.0037(2) 0.0024(2) 0.0082(2)
I6 0.0243(4) 0.0145(3) 0.0126(3) -0.0005(3) 0.000 0.000
I7 0.0270(4) 0.0161(3) 0.0255(4) -0.0045(3) 0.000 0.000
I8 0.0232(4) 0.0196(4) 0.0275(4) -0.0095(3) 0.000 0.000
O1 0.014(3) 0.021(3) 0.022(3) -0.002(2) 0.002(2) -0.002(2)
O2 0.019(3) 0.027(3) 0.023(3) -0.001(3) -0.003(3) 0.001(3)
Ta5 0.00885(18) 0.01274(19) 0.01199(18) 0.00038(15) 0.000 0.000
Ta6 0.00815(13) 0.01812(14) 0.01574(14) -0.00031(12) -0.00042(11) -0.00024(10)
Ta7 0.01173(18) 0.01332(19) 0.01186(18) -0.00059(15) 0.000 0.000
Ta8 0.0139(2) 0.0145(2) 0.01301(19) -0.00228(16) 0.000 0.000
I9 0.0166(2) 0.0212(3) 0.0235(3) 0.0067(2) 0.0019(2) -0.0035(2)
I10 0.0130(3) 0.0251(4) 0.0259(4) -0.0104(3) 0.000 0.000
I11 0.0117(3) 0.0303(4) 0.0164(3) -0.0062(3) 0.000 0.000
I12 0.0144(2) 0.0278(3) 0.0280(3) 0.0094(2) -0.0003(2) -0.0033(2)
I13 0.0187(2) 0.0254(3) 0.0177(2) -0.0054(2) 0.0047(2) -0.0102(2)
I14 0.0216(3) 0.0141(3) 0.0136(3) 0.0002(3) 0.000 0.000
I15 0.0217(4) 0.0140(3) 0.0231(4) 0.0021(3) 0.000 0.000
I16 0.0341(5) 0.0174(4) 0.0211(4) 0.0034(3) 0.000 0.000
O3 0.016(3) 0.026(3) 0.024(3) 0.002(3) 0.000(3) -0.002(3)
O4 0.019(3) 0.025(3) 0.022(3) 0.000(3) -0.001(3) -0.001(3)

loop_
_atom_type_symbol
_atom_type_description
_atom_type_scat_dispersion_real
_atom_type_scat_dispersion_imag
_atom_type_scat_source
I I -0.4742 1.8119 'International Tables Vol C Tables 4.2.6.8 and 6.1.1.4'
O O 0.0106 0.0060 'International Tables Vol C Tables 4.2.6.8 and 6.1.1.4'
Ta Ta -0.7052 6.5227 'International Tables Vol C Tables 4.2.6.8 and 6.1.1.4'

loop_
_exptl_crystal_face_index_h
_exptl_crystal_face_index_k
_exptl_crystal_face_index_l
_exptl_crystal_face_perp_dist
-14 0 1 0.0188
14 0 0 0.0230
10 -2 -14 0.1178
-9 -2 -17 0.1563
-4 2 21 0.1634
-14 0 0 0.0181
11 1 12 0.1059
0 25 -2 0.0350
0 -25 2 0.0027
-7 -17 -11 0.1005
-11 16 0 0.0208
11 -16 1 0.0200
-2 15 17 0.1462
-13 -10 -1 0.0168

loop_
_geom_angle_atom_site_label_1
_geom_angle_atom_site_label_2
_geom_angle_atom_site_label_3
_geom_angle
_geom_angle_site_symmetry_1
_geom_angle_site_symmetry_3
_geom_angle_publ_flag
Ta2 Ta1 Ta2 149.31(2) 4_655 . ?
Ta2 Ta1 Ta3 84.861(12) . . ?
Ta2 Ta1 Ta3 84.861(12) 4_655 . ?
Ta2 Ta1 Ta4 83.995(12) . . ?
Ta2 Ta1 Ta4 83.994(12) 4_655 . ?
Ta3 Ta1 Ta4 136.93(2) . . ?
I1 Ta1 Ta2 62.836(14) 4_655 . ?
I1 Ta1 Ta2 147.86(2) 4_655 4_655 ?
I1 Ta1 Ta2 62.838(14) . 4_655 ?
I1 Ta1 Ta2 147.85(2) . . ?
I1 Ta1 Ta3 105.000(18) 4_655 . ?
I1 Ta1 Ta3 105.000(18) . . ?
I1 Ta1 Ta4 106.395(18) . . ?
I1 Ta1 Ta4 106.394(18) 4_655 . ?
I1 Ta1 I1 85.02(3) 4_655 . ?
O1 Ta1 Ta2 43.08(18) 4_655 4_655 ?
O1 Ta1 Ta2 122.31(18) . 4_655 ?
O1 Ta1 Ta2 43.08(18) . . ?
O1 Ta1 Ta2 122.31(18) 4_655 . ?
O1 Ta1 Ta3 119.60(18) 4_655 . ?
O1 Ta1 Ta3 119.60(18) . . ?
O1 Ta1 Ta4 41.35(18) . . ?
O1 Ta1 Ta4 41.35(18) 4_655 . ?
O1 Ta1 I1 135.19(18) 4_655 4_655 ?
O1 Ta1 I1 135.18(18) . . ?
O1 Ta1 I1 79.81(18) 4_655 . ?
O1 Ta1 I1 79.81(18) . 4_655 ?
O1 Ta1 O1 82.0(4) 4_655 . ?
O2 Ta1 Ta2 43.0(2) . . ?
O2 Ta1 Ta2 123.1(2) . 4_655 ?
O2 Ta1 Ta2 43.0(2) 4_655 4_655 ?
O2 Ta1 Ta2 123.1(2) 4_655 . ?
O2 Ta1 Ta3 42.1(2) . . ?
O2 Ta1 Ta3 42.1(2) 4_655 . ?
O2 Ta1 Ta4 118.1(2) 4_655 . ?
O2 Ta1 Ta4 118.1(2) . . ?
O2 Ta1 I1 135.4(2) 4_655 4_655 ?
O2 Ta1 I1 79.5(2) 4_655 . ?
O2 Ta1 I1 135.4(2) . . ?
O2 Ta1 I1 79.5(2) . 4_655 ?
O2 Ta1 O1 137.8(3) 4_655 . ?
O2 Ta1 O1 82.7(3) 4_655 4_655 ?
O2 Ta1 O1 137.8(3) . 4_655 ?
O2 Ta1 O1 82.7(3) . . ?
O2 Ta1 O2 82.9(4) . 4_655 ?
Ta1 Ta2 I1 58.436(15) . 4_655 ?
Ta1 Ta2 I2 131.84(2) . . ?
Ta1 Ta2 I3 131.12(2) . . ?
I2 Ta2 I1 91.45(2) . 4_655 ?
I2 Ta2 I3 78.86(2) . . ?
I3 Ta2 I1 89.49(2) . 4_655 ?
I4 Ta2 Ta1 112.92(2) . . ?
I4 Ta2 I1 171.23(2) . 4_655 ?
I4 Ta2 I2 96.17(3) . . ?
I4 Ta2 I3 96.22(3) . . ?
O1 Ta2 Ta1 49.2(2) . . ?
O1 Ta2 I1 79.9(2) . 4_655 ?
O1 Ta2 I2 168.1(2) . . ?
O1 Ta2 I3 92.86(19) . . ?
O1 Ta2 I4 93.2(2) . . ?
O2 Ta2 Ta1 49.0(2) . . ?
O2 Ta2 I1 79.4(2) . 4_655 ?
O2 Ta2 I2 92.3(2) . . ?
O2 Ta2 I3 165.7(2) . . ?
O2 Ta2 I4 95.9(2) . . ?
O2 Ta2 O1 94.0(3) . . ?
Ta1 Ta3 I5 139.368(14) . 3_564 ?
Ta1 Ta3 I5 139.368(14) . 2_664 ?
I5 Ta3 I5 80.91(3) 2_664 3_564 ?
I6 Ta3 Ta1 97.41(2) . . ?
I6 Ta3 I5 81.21(2) . 3_564 ?
I6 Ta3 I5 81.21(2) . 2_664 ?
I7 Ta3 Ta1 94.63(3) . . ?
I7 Ta3 I5 89.66(2) . 3_564 ?
I7 Ta3 I5 89.66(2) . 2_664 ?
I7 Ta3 I6 167.97(3) . . ?
O2 Ta3 Ta1 47.8(2) . . ?
O2 Ta3 Ta1 47.8(2) 4_655 . ?
O2 Ta3 I5 168.0(2) . 3_564 ?
O2 Ta3 I5 168.0(2) 4_655 2_664 ?
O2 Ta3 I5 91.7(2) . 2_664 ?
O2 Ta3 I5 91.7(2) 4_655 3_564 ?
O2 Ta3 I6 88.4(2) 4_655 . ?
O2 Ta3 I6 88.4(2) . . ?
O2 Ta3 I7 99.8(2) . . ?
O2 Ta3 I7 99.8(2) 4_655 . ?
O2 Ta3 O2 94.0(4) . 4_655 ?
Ta1 Ta4 I5 134.343(16) . . ?
Ta1 Ta4 I5 134.344(16) . 4_655 ?
I5 Ta4 I5 81.76(3) . 4_655 ?
I6 Ta4 Ta1 80.24(2) 2_665 . ?
I6 Ta4 I5 80.47(2) 2_665 4_655 ?
I6 Ta4 I5 80.47(2) 2_665 . ?
I8 Ta4 Ta1 108.31(3) . . ?
I8 Ta4 I5 93.11(2) . 4_655 ?
I8 Ta4 I5 93.11(2) . . ?
I8 Ta4 I6 171.46(3) . 2_665 ?
O1 Ta4 Ta1 47.6(2) 4_655 . ?
O1 Ta4 Ta1 47.6(2) . . ?
O1 Ta4 I5 91.0(2) . 4_655 ?
O1 Ta4 I5 167.6(2) . . ?
O1 Ta4 I5 91.0(2) 4_655 . ?
O1 Ta4 I5 167.6(2) 4_655 4_655 ?
O1 Ta4 I6 88.5(2) . 2_665 ?
O1 Ta4 I6 88.5(2) 4_655 2_665 ?
O1 Ta4 I8 97.3(2) . . ?
O1 Ta4 I8 97.3(2) 4_655 . ?
O1 Ta4 O1 94.3(4) . 4_655 ?
Ta1 I1 Ta2 58.727(14) . 4_655 ?
Ta2 I2 Ta2 96.45(3) . 4 ?
Ta2 I3 Ta2 95.81(3) . 4 ?
Ta4 I5 Ta3 81.646(18) . 2_665 ?
Ta3 I6 Ta4 85.19(2) . 2_664 ?
Ta2 O1 Ta1 87.7(3) . . ?
Ta4 O1 Ta1 91.1(3) . . ?
Ta4 O1 Ta2 169.4(4) . . ?
Ta2 O2 Ta1 88.0(3) . . ?
Ta2 O2 Ta3 171.8(4) . . ?
Ta3 O2 Ta1 90.1(3) . . ?
Ta6 Ta5 Ta6 149.11(2) . 4_755 ?
Ta6 Ta5 Ta7 84.352(12) . . ?
Ta6 Ta5 Ta7 84.351(12) 4_755 . ?
Ta6 Ta5 Ta8 83.284(12) . . ?
Ta6 Ta5 Ta8 83.284(12) 4_755 . ?
Ta6 Ta5 I9 148.26(2) . . ?
Ta6 Ta5 I9 62.635(14) 4_755 . ?
Ta6 Ta5 I9 62.635(14) . 4_755 ?
Ta6 Ta5 I9 148.26(2) 4_755 4_755 ?
Ta7 Ta5 Ta8 132.27(2) . . ?
I9 Ta5 Ta7 105.775(19) . . ?
I9 Ta5 Ta7 105.775(19) 4_755 . ?
I9 Ta5 Ta8 108.746(19) 4_755 . ?
I9 Ta5 Ta8 108.745(19) . . ?
I9 Ta5 I9 85.62(3) . 4_755 ?
O3 Ta5 Ta6 122.59(19) . 4_755 ?
O3 Ta5 Ta6 42.89(19) . . ?
O3 Ta5 Ta6 122.59(19) 4_755 . ?
O3 Ta5 Ta6 42.89(19) 4_755 4_755 ?
O3 Ta5 Ta7 41.79(19) . . ?
O3 Ta5 Ta7 41.79(18) 4_755 . ?
O3 Ta5 Ta8 115.52(19) 4_755 . ?
O3 Ta5 Ta8 115.52(19) . . ?
O3 Ta5 I9 135.72(19) . . ?
O3 Ta5 I9 135.72(19) 4_755 4_755 ?
O3 Ta5 I9 79.61(19) 4_755 . ?
O3 Ta5 I9 79.61(19) . 4_755 ?
O3 Ta5 O3 82.5(4) 4_755 . ?
O3 Ta5 O4 81.9(3) . . ?
O3 Ta5 O4 81.9(3) 4_755 4_755 ?
O3 Ta5 O4 136.4(3) 4_755 . ?
O3 Ta5 O4 136.4(3) . 4_755 ?
O4 Ta5 Ta6 122.1(2) 4_755 . ?
O4 Ta5 Ta6 42.86(19) 4_755 4_755 ?
O4 Ta5 Ta6 122.09(19) . 4_755 ?
O4 Ta5 Ta6 42.86(19) . . ?
O4 Ta5 Ta7 117.82(19) 4_755 . ?
O4 Ta5 Ta7 117.82(19) . . ?
O4 Ta5 Ta8 41.15(19) 4_755 . ?
O4 Ta5 Ta8 41.15(19) . . ?
O4 Ta5 I9 136.31(19) 4_755 4_755 ?
O4 Ta5 I9 136.31(19) . . ?
O4 Ta5 I9 80.31(19) 4_755 . ?
O4 Ta5 I9 80.31(19) . 4_755 ?
O4 Ta5 O4 82.0(4) 4_755 . ?
Ta5 Ta6 I9 58.690(15) . 4_755 ?
Ta5 Ta6 I10 131.06(2) . . ?
Ta5 Ta6 I11 130.98(2) . . ?
I10 Ta6 I9 90.44(2) . 4_755 ?
I11 Ta6 I9 89.72(2) . 4_755 ?
I11 Ta6 I10 79.77(2) . . ?
I12 Ta6 Ta5 113.58(2) . . ?
I12 Ta6 I9 172.26(2) . 4_755 ?
I12 Ta6 I10 95.74(3) . . ?
I12 Ta6 I11 95.95(3) . . ?
O3 Ta6 Ta5 48.8(2) . . ?
O3 Ta6 I9 79.9(2) . 4_755 ?
O3 Ta6 I10 92.3(2) . . ?
O3 Ta6 I11 166.9(2) . . ?
O3 Ta6 I12 95.2(2) . . ?
O4 Ta6 Ta5 49.2(2) . . ?
O4 Ta6 I9 80.8(2) . 4_755 ?
O4 Ta6 I10 168.7(2) . . ?
O4 Ta6 I11 92.9(2) . . ?
O4 Ta6 I12 93.6(2) . . ?
O4 Ta6 O3 93.3(3) . . ?
Ta5 Ta7 I13 138.152(14) . 2_774 ?
Ta5 Ta7 I13 138.152(14) . 3_574 ?
I13 Ta7 I13 83.53(3) 2_774 3_574 ?
I14 Ta7 Ta5 98.48(2) . . ?
I14 Ta7 I13 81.49(2) . 2_774 ?
I14 Ta7 I13 81.49(2) . 3_574 ?
I15 Ta7 Ta5 90.38(3) . . ?
I15 Ta7 I13 91.92(2) . 3_574 ?
I15 Ta7 I13 91.92(2) . 2_774 ?
I15 Ta7 I14 171.14(3) . . ?
O3 Ta7 Ta5 48.1(2) . . ?
O3 Ta7 Ta5 48.1(2) 4_755 . ?
O3 Ta7 I13 90.1(2) . 3_574 ?
O3 Ta7 I13 169.7(2) . 2_774 ?
O3 Ta7 I13 169.7(2) 4_755 3_574 ?
O3 Ta7 I13 90.1(2) 4_755 2_774 ?
O3 Ta7 I14 89.6(2) . . ?
O3 Ta7 I14 89.6(2) 4_755 . ?
O3 Ta7 I15 96.4(2) 4_755 . ?
O3 Ta7 I15 96.4(2) . . ?
O3 Ta7 O3 95.0(4) 4_755 . ?
Ta5 Ta8 I13 134.582(16) . 4_755 ?
Ta5 Ta8 I13 134.581(16) . . ?
Ta5 Ta8 I14 82.98(2) . 2_775 ?
I13 Ta8 I13 83.91(3) . 4_755 ?
I13 Ta8 I14 80.91(2) 4_755 2_775 ?
I13 Ta8 I14 80.91(2) . 2_775 ?
I16 Ta8 Ta5 106.60(3) . . ?
I16 Ta8 I13 92.00(2) . . ?
I16 Ta8 I13 92.00(2) . 4_755 ?
I16 Ta8 I14 170.42(3) . 2_775 ?
O4 Ta8 Ta5 47.9(2) . . ?
O4 Ta8 Ta5 47.9(2) 4_755 . ?
O4 Ta8 I13 89.5(2) . . ?
O4 Ta8 I13 168.5(2) 4_755 . ?
O4 Ta8 I13 89.5(2) 4_755 4_755 ?
O4 Ta8 I13 168.5(2) . 4_755 ?
O4 Ta8 I14 88.7(2) . 2_775 ?
O4 Ta8 I14 88.7(2) 4_755 2_775 ?
O4 Ta8 I16 97.7(2) . . ?
O4 Ta8 I16 97.7(2) 4_755 . ?
O4 Ta8 O4 95.4(4) 4_755 . ?
Ta5 I9 Ta6 58.676(14) . 4_755 ?
Ta6 I10 Ta6 95.01(3) 4_855 . ?
Ta6 I11 Ta6 95.40(3) . 4_855 ?
Ta8 I13 Ta7 81.121(18) . 2_775 ?
Ta7 I14 Ta8 82.08(2) . 2_774 ?
Ta6 O3 Ta5 88.3(3) . . ?
Ta7 O3 Ta5 90.1(3) . . ?
Ta7 O3 Ta6 170.8(4) . . ?
Ta6 O4 Ta5 88.0(3) . . ?
Ta8 O4 Ta5 91.0(3) . . ?
Ta8 O4 Ta6 166.4(4) . . ?

loop_
_geom_bond_atom_site_label_1
_geom_bond_atom_site_label_2
_geom_bond_distance
_geom_bond_site_symmetry_2
_geom_bond_publ_flag
Ta1 Ta2 2.8322(3) . ?
Ta1 Ta2 2.8322(3) 4_655 ?
Ta1 Ta3 2.8874(6) . ?
Ta1 Ta4 2.9072(7) . ?
Ta1 I1 2.8234(6) 4_655 ?
Ta1 I1 2.8234(6) . ?
Ta1 O1 2.147(7) . ?
Ta1 O1 2.147(7) 4_655 ?
Ta1 O2 2.138(7) 4_655 ?
Ta1 O2 2.138(7) . ?
Ta2 I1 2.9482(7) 4_655 ?
Ta2 I2 2.9214(6) . ?
Ta2 I3 2.9361(6) . ?
Ta2 I4 2.6390(7) . ?
Ta2 O1 1.936(7) . ?
Ta2 O2 1.933(8) . ?
Ta3 I5 2.9834(7) 2_664 ?
Ta3 I5 2.9834(7) 3_564 ?
Ta3 I6 2.8326(9) . ?
Ta3 I7 2.6688(10) . ?
Ta3 O2 1.936(8) 4_655 ?
Ta3 O2 1.936(8) . ?
Ta4 I5 2.9577(7) . ?
Ta4 I5 2.9577(7) 4_655 ?
Ta4 I6 2.9051(9) 2_665 ?
Ta4 I8 2.6613(10) . ?
Ta4 O1 1.921(7) 4_655 ?
Ta4 O1 1.921(7) . ?
Ta5 Ta6 2.8455(3) . ?
Ta5 Ta6 2.8455(3) 4_755 ?
Ta5 Ta7 2.8774(6) . ?
Ta5 Ta8 2.9038(7) . ?
Ta5 I9 2.8460(6) 4_755 ?
Ta5 I9 2.8459(7) . ?
Ta5 O3 2.143(7) 4_755 ?
Ta5 O3 2.143(7) . ?
Ta5 O4 2.155(7) 4_755 ?
Ta5 O4 2.155(7) . ?
Ta6 I9 2.9583(7) 4_755 ?
Ta6 I10 2.9393(7) . ?
Ta6 I11 2.9300(6) . ?
Ta6 I12 2.6341(7) . ?
Ta6 O3 1.937(7) . ?
Ta6 O4 1.937(7) . ?
Ta7 I13 2.9266(7) 2_774 ?
Ta7 I13 2.9266(7) 3_574 ?
Ta7 I14 2.8699(9) . ?
Ta7 I15 2.6910(9) . ?
Ta7 O3 1.917(7) . ?
Ta7 O3 1.917(7) 4_755 ?
Ta8 I13 2.9157(7) . ?
Ta8 I13 2.9157(7) 4_755 ?
Ta8 I14 2.9158(9) 2_775 ?
Ta8 I16 2.6583(10) . ?
Ta8 O4 1.911(7) . ?
Ta8 O4 1.911(7) 4_755 ?

loop_
_twin_individual_id
_twin_individual_mass_fraction_refined
1 0.997(5)
2 0.003(5)

loop_
_exptl_oxdiff_crystal_face_indexfrac_h
_exptl_oxdiff_crystal_face_indexfrac_k
_exptl_oxdiff_crystal_face_indexfrac_l
_exptl_oxdiff_crystal_face_x
_exptl_oxdiff_crystal_face_y
_exptl_oxdiff_crystal_face_z
-13.8379 0.1480 0.6241 0.0773 0.7779 0.6236
13.8436 -0.0713 0.0234 -0.0755 -0.7589 -0.6468
10.3462 -1.7532 -14.3243 -0.0964 -0.9950 0.0245
-8.6000 -1.9562 -16.8927 -0.0001 -0.0321 0.9995
-4.0022 2.4676 20.6376 0.0793 0.8353 -0.5441
-13.8404 0.1172 -0.4552 0.0705 0.7465 0.6617
11.3005 1.2747 12.4628 -0.0214 -0.2492 -0.9682
-0.0390 25.0180 -2.3553 -0.9953 0.0965 0.0124
-0.1518 -25.0577 2.0061 0.9953 -0.0965 0.0089
-7.0220 -17.1651 -11.4158 0.6261 -0.0584 0.7775
-10.7845 15.7642 -0.4586 -0.5585 0.6806 0.4741
10.8780 -15.5273 0.8626 0.5517 -0.6725 -0.4933
-2.4311 14.9703 16.9986 -0.4453 0.7248 -0.5258
-12.7068 -9.9682 -0.6303 0.4570 0.6136 0.6439
